data_7160031
loop_
_publ_author_name
'Roy, Anik'
'Halder, Dibakar'
'Patra, Ashoke Kumar'
'Frontera, Antonio'
'Saha, Indrajit'

_publ_section_title
;
 N-Confused strapped calix[4]pyrrole: the missing member of
 calix[4]pyrrole chemistry.
;
_journal_issue 41
_journal_name_full 'Organic &amp; biomolecular chemistry'
_journal_page_first 8249
_journal_page_last 8254
_journal_paper_doi 10.1039/d4ob00799a
_journal_volume 22
_journal_year 2024
_chemical_formula_moiety 'C54 H65 N5 O4'
_chemical_formula_sum 'C54 H65 N5 O4'
_chemical_formula_weight 848.11
_chemical_name_systematic 2
_space_group_crystal_system monoclinic
_space_group_IT_number 15
_space_group_name_Hall '-C 2yc'
_space_group_name_H-M_alt 'C 1 2/c 1'
_atom_sites_solution_hydrogens mixed
_atom_sites_solution_primary direct
_audit_creation_date 2022-12-03
_audit_creation_method
;
Olex2 1.5
(compiled 2022.04.07 svn.rca3783a0 for OlexSys, GUI svn.r6498)
;
_audit_update_record
;
2024-03-15 deposited with the CCDC.	2024-07-04 downloaded from the CCDC.
;
_cell_angle_alpha 90
_cell_angle_beta 124.788(3)
_cell_angle_gamma 90
_cell_formula_units_Z 8
_cell_length_a 38.9398(15)
_cell_length_b 11.4985(4)
_cell_length_c 25.6469(11)
_cell_measurement_reflns_used 6972
_cell_measurement_temperature 273.15
_cell_measurement_theta_max 20.68
_cell_measurement_theta_min 2.28
_cell_volume 9430.9(7)
_computing_cell_refinement 'SAINT V8.40B (?, 2016)'
_computing_data_reduction 'SAINT V8.40B (?, 2016)'
_computing_molecular_graphics 'Olex2 1.5 (Dolomanov et al., 2009)'
_computing_publication_material 'Olex2 1.5 (Dolomanov et al., 2009)'
_computing_structure_refinement 'SHELXL 2018/3 (Sheldrick, 2015)'
_computing_structure_solution 'SHELXS  (Sheldrick, 2008)'
_diffrn_ambient_temperature 273.15
_diffrn_measured_fraction_theta_full 0.999
_diffrn_measured_fraction_theta_max 0.997
_diffrn_measurement_device_type 'Bruker D8Venture'
_diffrn_measurement_method '\f and \w scans'
_diffrn_radiation_type MoK\a
_diffrn_radiation_wavelength 0.71073
_diffrn_reflns_av_R_equivalents 0.2085
_diffrn_reflns_av_unetI/netI 0.1468
_diffrn_reflns_Laue_measured_fraction_full 0.999
_diffrn_reflns_Laue_measured_fraction_max 0.997
_diffrn_reflns_limit_h_max 50
_diffrn_reflns_limit_h_min -50
_diffrn_reflns_limit_k_max 14
_diffrn_reflns_limit_k_min -14
_diffrn_reflns_limit_l_max 33
_diffrn_reflns_limit_l_min -33
_diffrn_reflns_number 91860
_diffrn_reflns_point_group_measured_fraction_full 0.999
_diffrn_reflns_point_group_measured_fraction_max 0.997
_diffrn_reflns_theta_full 25.242
_diffrn_reflns_theta_max 27.475
_diffrn_reflns_theta_min 2.146
_diffrn_source_current 20.0
_diffrn_source_power 1.0
_diffrn_source_voltage 50.0
_diffrn_standards_number 0
_exptl_absorpt_coefficient_mu 0.075
_exptl_absorpt_correction_T_max 0.7456
_exptl_absorpt_correction_T_min 0.7019
_exptl_absorpt_correction_type multi-scan
_exptl_absorpt_process_details
;
SADABS-2016/2 (Bruker,2016/2) was used for absorption correction.
wR2(int) was 0.0881 before and 0.0670 after correction.
The Ratio of minimum to maximum transmission is 0.9414.
The \l/2 correction factor is Not present.
;
_exptl_crystal_colour 'clear light colourless'
_exptl_crystal_colour_lustre clear
_exptl_crystal_colour_modifier light
_exptl_crystal_colour_primary colourless
_exptl_crystal_density_diffrn 1.195
_exptl_crystal_description needle
_exptl_crystal_F_000 3648
_exptl_crystal_preparation 'Layering technique'
_exptl_crystal_recrystallization_method 'Layering technique'
_exptl_crystal_size_max 0.458
_exptl_crystal_size_mid 0.165
_exptl_crystal_size_min 0.125
_refine_diff_density_max 0.877
_refine_diff_density_min -0.954
_refine_diff_density_rms 0.066
_refine_ls_extinction_method none
_refine_ls_goodness_of_fit_ref 1.035
_refine_ls_hydrogen_treatment mixed
_refine_ls_matrix_type full
_refine_ls_number_parameters 645
_refine_ls_number_reflns 10777
_refine_ls_number_restraints 492
_refine_ls_restrained_S_all 1.093
_refine_ls_R_factor_all 0.2529
_refine_ls_R_factor_gt 0.1171
_refine_ls_shift/su_max 0.000
_refine_ls_shift/su_mean 0.000
_refine_ls_structure_factor_coef Fsqd
_refine_ls_weighting_details 'w=1/[\s^2^(Fo^2^)+(0.1475P)^2^+18.1130P] where P=(Fo^2^+2Fc^2^)/3'
_refine_ls_weighting_scheme calc
_refine_ls_wR_factor_gt 0.2835
_refine_ls_wR_factor_ref 0.3499
_reflns_Friedel_coverage 0.000
_reflns_number_gt 4203
_reflns_number_total 10777
_reflns_threshold_expression 'I > 2\s(I)'
_cod_data_source_file d4ob00799a2.cif
_cod_data_source_block momoc_c
_cod_depositor_comments 'Adding full bibliography for 7160030--7160031.cif.'
_cod_database_code 7160031
_shelx_shelxl_version_number 2018/3
_shelx_space_group_comment
;
The symmetry employed for this shelxl refinement is uniquely defined
by the following loop, which should always be used as a source of
symmetry information in preference to the above space-group names.
They are only intended as comments.
;
_shelx_estimated_absorpt_t_max 0.991
_shelx_estimated_absorpt_t_min 0.966
_olex2_refinement_description
;
1. Fixed Uiso
 At 1.2 times of:
  All C(H) groups, All C(H,H) groups, All C(H,H,H,H) groups, All N(H) groups
 At 1.5 times of:
  All C(H,H,H) groups
2. Restrained distances
 C54-C53
 1.236 with sigma of 0.02
 O3-C55 = O2-C54
 1.493 with sigma of 0.02
 C18-C20 \\sim C18-C20A
 with sigma of 0.02
 C18-C21 \\sim C18-C21A
 with sigma of 0.02
 C18-C19 \\sim C18-C19A
 with sigma of 0.02
3. Uiso/Uaniso restraints and constraints
C53 \\sim C2 \\sim C18 \\sim C55 \\sim C40 \\sim O3 \\sim C30 \\sim N5 \\sim O1
\\sim C17 \\sim C29 \\sim N3 \\sim C49 \\sim C43 \\sim C19 \\sim C33 \\sim C24
\\sim C26 \\sim C34 \\sim C27 \\sim C20 \\sim N1 \\sim C6 \\sim C16 \\sim C47
\\sim O4 \\sim C37 \\sim C22 \\sim C7 \\sim N2 \\sim C41 \\sim C12 \\sim C35
\\sim N4 \\sim C5 \\sim C15 \\sim C44 \\sim C31 \\sim C23 \\sim C10 \\sim C21
\\sim C9 \\sim C8 \\sim C48 \\sim C52 \\sim C14 \\sim C42 \\sim C28 \\sim C38
\\sim C11 \\sim C36 \\sim C50 \\sim C46 \\sim O5 \\sim C13 \\sim C25 \\sim C4
\\sim C51 \\sim C39 \\sim C32 \\sim C3 \\sim C45 \\sim C1: within 2A with sigma
of 0.002 and sigma for terminal atoms of 0.004 within 2A
C54 \\sim O2 \\sim C55 \\sim O3: within 2A with sigma of 0.002 and sigma for
terminal atoms of 0.004 within 2A
C18 \\sim C20 \\sim C19 \\sim C21 \\sim C20A \\sim C19A \\sim C21A: within 2A
with sigma of 0.002 and sigma for terminal atoms of 0.004 within 2A
4. Others
 Sof(C20A)=Sof(H20D)=Sof(H20E)=Sof(H20F)=Sof(C19A)=Sof(H19D)=Sof(H19E)=
 Sof(H19F)=Sof(C21A)=Sof(H21D)=Sof(H21E)=Sof(H21F)=1-FVAR(1)
 Sof(C20)=Sof(H20A)=Sof(H20B)=Sof(H20C)=Sof(C19)=Sof(H19A)=Sof(H19B)=Sof(H19C)=
 Sof(C21)=Sof(H21A)=Sof(H21B)=Sof(H21C)=FVAR(1)
 Fixed Sof: O3(0.66) H53A(0.66) H53B(0.66) H53C(0.34) H53D(0.34) C55(0.66)
 H55A(0.66) H55B(0.66) C54(0.34) H54A(0.34) H54B(0.34) O2(0.34)
5.a Secondary CH2 refined with riding coordinates:
 C25(H25A,H25B), C23(H23A,H23B), C52(H52A,H52B), C24(H24A,H24B), C53(H53A,
 H53B), C53(H53C,H53D), C55(H55A,H55B), C54(H54A,H54B)
5.b Aromatic/amide H refined with riding coordinates:
 C9(H9), C17(H17), C15(H15), C50(H50), N5(H5), C36(H36), C44(H44), C42(H42),
 C37(H37), C30(H30), C29(H29), C49(H49), C3(H3A)
5.c Idealised Me refined as rotating group:
 C27(H27A,H27B,H27C), C33(H33A,H33B,H33C), C20(H20A,H20B,H20C), C19(H19A,H19B,
 H19C), C21(H21A,H21B,H21C), C34(H34A,H34B,H34C), C40(H40C,H40A,H40B), C47(H47A,
 H47B,H47C), C46(H46A,H46B,H46C), C8(H8A,H8B,H8C), C7(H7A,H7B,H7C), C6(H6A,H6B,
 H6C), C20A(H20D,H20E,H20F), C19A(H19D,H19E,H19F), C21A(H21D,H21E,H21F)
;
_olex2_submission_special_instructions 'No special instructions were received'

loop_
_space_group_symop_operation_xyz
'x, y, z'
'-x, y, -z+1/2'
'x+1/2, y+1/2, z'
'-x+1/2, y+1/2, -z+1/2'
'-x, -y, -z'
'x, -y, z-1/2'
'-x+1/2, -y+1/2, -z'
'x+1/2, -y+1/2, z-1/2'

loop_
_atom_site_label
_atom_site_type_symbol
_atom_site_fract_x
_atom_site_fract_y
_atom_site_fract_z
_atom_site_U_iso_or_equiv
_atom_site_adp_type
_atom_site_occupancy
_atom_site_site_symmetry_order
_atom_site_calc_flag
_atom_site_refinement_flags_posn
_atom_site_refinement_flags_adp
_atom_site_refinement_flags_occupancy
_atom_site_disorder_assembly
_atom_site_disorder_group
O5 O 0.01261(12) 0.2719(3) 0.11038(18) 0.0552(8) Uani 1 1 d . U . . .
N2 N 0.14141(14) 0.2618(4) 0.2738(2) 0.0461(8) Uani 1 1 d . U . . .
N3 N 0.15684(15) 0.2779(4) 0.4215(2) 0.0457(8) Uani 1 1 d . U . . .
N1 N 0.05322(14) 0.4618(4) 0.1058(2) 0.0495(9) Uani 1 1 d . U . . .
C12 C 0.05538(17) 0.4641(5) 0.0196(3) 0.0471(8) Uani 1 1 d . U . . .
C14 C 0.02803(17) 0.2859(5) 0.0342(3) 0.0501(9) Uani 1 1 d . U . . .
C9 C 0.08756(17) 0.6735(5) 0.0429(3) 0.0503(10) Uani 1 1 d . U . . .
H9 H 0.087887 0.679097 0.007059 0.060 Uiso 1 1 calc R U . . .
C31 C 0.16452(18) 0.3652(4) 0.4634(3) 0.0465(8) Uani 1 1 d . U . . .
C10 C 0.07167(17) 0.5735(5) 0.0527(3) 0.0486(9) Uani 1 1 d . U . . .
C45 C 0.18574(18) 0.2984(5) 0.2321(3) 0.0491(9) Uani 1 1 d . U . . .
C16 C 0.03657(18) 0.3040(5) -0.0532(3) 0.0528(9) Uani 1 1 d . U . . .
C28 C 0.11751(17) 0.2862(4) 0.3677(3) 0.0459(8) Uani 1 1 d . U . . .
C17 C 0.05098(17) 0.4174(5) -0.0338(3) 0.0491(9) Uani 1 1 d . U . . .
H17 H 0.057723 0.462350 -0.056873 0.059 Uiso 1 1 calc R U . . .
C48 C 0.16757(17) 0.2205(5) 0.2578(3) 0.0464(8) Uani 1 1 d . U . . .
O4 O 0.00368(13) 0.1115(4) 0.0536(2) 0.0665(11) Uani 1 1 d . U . . .
C26 C 0.09939(17) 0.1954(4) 0.3148(3) 0.0452(8) Uani 1 1 d . U . . .
N4 N 0.21491(19) 0.5113(4) 0.4494(3) 0.0553(9) Uani 1 1 d . U . . .
C15 C 0.02477(17) 0.2408(5) -0.0186(3) 0.0503(9) Uani 1 1 d . U . . .
H15 H 0.014391 0.165793 -0.031755 0.060 Uiso 1 1 calc R U . . .
C11 C 0.07070(18) 0.5662(5) 0.1067(3) 0.0522(9) Uani 1 1 d . U . . .
C43 C 0.19310(18) 0.4210(5) 0.2595(3) 0.0505(9) Uani 1 1 d . U . . .
C50 C 0.14596(17) 0.0730(5) 0.2912(3) 0.0506(10) Uani 1 1 d . U . . .
H50 H 0.142345 -0.001304 0.301606 0.061 Uiso 1 1 calc R U . . .
C25 C 0.05706(17) 0.2398(5) 0.2574(3) 0.0492(9) Uani 1 1 d . U . . .
H25A H 0.039788 0.261637 0.271973 0.059 Uiso 1 1 calc R U . . .
H25B H 0.061957 0.309319 0.241165 0.059 Uiso 1 1 calc R U . . .
C2 C 0.08716(19) 0.6538(5) 0.1520(3) 0.0590(9) Uani 1 1 d . U . . .
C32 C 0.20749(18) 0.3881(5) 0.5237(3) 0.0505(9) Uani 1 1 d . U . . .
C51 C 0.12854(17) 0.1728(4) 0.2949(3) 0.0461(8) Uani 1 1 d . U . . .
C22 C 0.01374(18) 0.2118(5) 0.0663(3) 0.0538(9) Uani 1 1 d . U . . .
C41 C 0.2139(2) 0.5675(5) 0.3304(3) 0.0573(9) Uani 1 1 d . U . . .
C35 C 0.23352(19) 0.4549(5) 0.5069(3) 0.0533(9) Uani 1 1 d . U . . .
C27 C 0.09275(18) 0.0818(4) 0.3400(3) 0.0525(12) Uani 1 1 d . U . . .
H27A H 0.118750 0.058007 0.377927 0.079 Uiso 1 1 calc R U . . .
H27B H 0.082898 0.022018 0.308433 0.079 Uiso 1 1 calc R U . . .
H27C H 0.072466 0.094700 0.349449 0.079 Uiso 1 1 calc R U . . .
N5 N 0.19563(16) 0.6113(4) 0.2701(2) 0.0619(10) Uani 1 1 d . U . . .
H5 H 0.192538 0.684057 0.260766 0.074 Uiso 1 1 calc R U . . .
C33 C 0.2301(2) 0.2763(5) 0.5584(3) 0.0596(14) Uani 1 1 d . U . . .
H33A H 0.213445 0.233689 0.568478 0.089 Uiso 1 1 calc R U . . .
H33B H 0.256592 0.295168 0.596797 0.089 Uiso 1 1 calc R U . . .
H33C H 0.234572 0.229766 0.531650 0.089 Uiso 1 1 calc R U . . .
C36 C 0.2752(2) 0.4808(5) 0.5401(3) 0.0589(11) Uani 1 1 d . U . . .
H36 H 0.295716 0.455284 0.580858 0.071 Uiso 1 1 calc R U . . .
C5 C 0.12098(19) 0.8778(5) 0.0776(3) 0.0579(11) Uani 1 1 d . U . . .
O1 O 0.07983(16) 0.5473(5) 0.2246(2) 0.0919(13) Uani 1 1 d . U . . .
C23 C -0.00292(18) 0.2071(5) 0.1421(3) 0.0563(10) Uani 1 1 d . U . . .
H23A H -0.021983 0.146879 0.113927 0.068 Uiso 1 1 calc R U . . .
H23B H -0.018237 0.259320 0.151580 0.068 Uiso 1 1 calc R U . . .
C4 C 0.10299(18) 0.7655(5) 0.0863(3) 0.0536(9) Uani 1 1 d . U . . .
C44 C 0.18312(19) 0.5230(5) 0.2271(3) 0.0578(10) Uani 1 1 d . U . . .
H44 H 0.170168 0.531256 0.183598 0.069 Uiso 1 1 calc R U . . .
C18 C 0.0372(2) 0.2470(5) -0.1065(3) 0.0615(11) Uani 1 1 d D U . . .
C39 C 0.2314(2) 0.6418(5) 0.3878(3) 0.0633(10) Uani 1 1 d . U . . .
C20 C 0.0345(5) 0.3295(15) -0.1551(7) 0.061(2) Uani 0.527(16) 1 d D U P A 1
H20A H 0.010206 0.378061 -0.172392 0.091 Uiso 0.527(16) 1 calc R U P A 1
H20B H 0.032337 0.285405 -0.188564 0.091 Uiso 0.527(16) 1 calc R U P A 1
H20C H 0.059070 0.377251 -0.134919 0.091 Uiso 0.527(16) 1 calc R U P A 1
C19 C -0.0036(5) 0.1665(13) -0.1474(7) 0.065(2) Uani 0.527(16) 1 d D U P A 1
H19A H -0.005986 0.117250 -0.119394 0.097 Uiso 0.527(16) 1 calc R U P A 1
H19B H -0.001244 0.119443 -0.176117 0.097 Uiso 0.527(16) 1 calc R U P A 1
H19C H -0.028009 0.214848 -0.171144 0.097 Uiso 0.527(16) 1 calc R U P A 1
C21 C 0.0775(4) 0.1817(13) -0.0833(8) 0.068(2) Uani 0.527(16) 1 d D U P A 1
H21A H 0.100838 0.233667 -0.059627 0.102 Uiso 0.527(16) 1 calc R U P A 1
H21B H 0.076529 0.151755 -0.119010 0.102 Uiso 0.527(16) 1 calc R U P A 1
H21C H 0.080545 0.118507 -0.056464 0.102 Uiso 0.527(16) 1 calc R U P A 1
C42 C 0.21209(18) 0.4492(5) 0.3237(3) 0.0526(9) Uani 1 1 d . U . . .
H42 H 0.221930 0.395762 0.356532 0.063 Uiso 1 1 calc R U . . .
C37 C 0.2816(2) 0.5530(5) 0.5016(3) 0.0592(10) Uani 1 1 d . U . . .
H37 H 0.307197 0.582452 0.512803 0.071 Uiso 1 1 calc R U . . .
C38 C 0.2440(2) 0.5723(5) 0.4456(3) 0.0573(9) Uani 1 1 d . U . . .
C30 C 0.12865(18) 0.4309(5) 0.4342(3) 0.0536(10) Uani 1 1 d . U . . .
H30 H 0.124298 0.496155 0.451112 0.064 Uiso 1 1 calc R U . . .
C29 C 0.09981(19) 0.3822(5) 0.3744(3) 0.0529(10) Uani 1 1 d . U . . .
H29 H 0.073129 0.410490 0.344429 0.063 Uiso 1 1 calc R U . . .
C34 C 0.2023(2) 0.4634(5) 0.5694(3) 0.0612(14) Uani 1 1 d . U . . .
H34A H 0.189225 0.535906 0.549249 0.092 Uiso 1 1 calc R U . . .
H34B H 0.229291 0.478101 0.607803 0.092 Uiso 1 1 calc R U . . .
H34C H 0.185218 0.422461 0.579310 0.092 Uiso 1 1 calc R U . . .
C40 C 0.2717(2) 0.7040(6) 0.4014(3) 0.0851(18) Uani 1 1 d . U . . .
H40C H 0.291392 0.646602 0.406868 0.128 Uiso 1 1 calc R U . . .
H40A H 0.284015 0.749794 0.439352 0.128 Uiso 1 1 calc R U . . .
H40B H 0.264241 0.753572 0.366317 0.128 Uiso 1 1 calc R U . . .
C52 C 0.2011(2) 0.7397(6) 0.3752(3) 0.0780(12) Uani 1 1 d . U . . .
H52A H 0.217091 0.795267 0.409388 0.094 Uiso 1 1 calc R U . . .
H52B H 0.194469 0.777923 0.336842 0.094 Uiso 1 1 calc R U . . .
C49 C 0.17065(17) 0.1033(5) 0.2686(3) 0.0505(10) Uani 1 1 d . U . . .
H49 H 0.186318 0.051818 0.262089 0.061 Uiso 1 1 calc R U . . .
C47 C 0.1552(2) 0.3012(5) 0.1589(3) 0.0626(14) Uani 1 1 d . U . . .
H47A H 0.150091 0.223210 0.142642 0.094 Uiso 1 1 calc R U . . .
H47B H 0.167314 0.345741 0.141525 0.094 Uiso 1 1 calc R U . . .
H47C H 0.129333 0.336194 0.147029 0.094 Uiso 1 1 calc R U . . .
C46 C 0.22755(18) 0.2482(5) 0.2493(3) 0.0605(13) Uani 1 1 d . U . . .
H46A H 0.245814 0.236802 0.294411 0.091 Uiso 1 1 calc R U . . .
H46B H 0.240256 0.301399 0.236216 0.091 Uiso 1 1 calc R U . . .
H46C H 0.222720 0.175076 0.228133 0.091 Uiso 1 1 calc R U . . .
C13 C 0.04371(17) 0.3984(5) 0.0531(3) 0.0483(9) Uani 1 1 d . U . . .
C3 C 0.10271(19) 0.7536(5) 0.1401(3) 0.0576(10) Uani 1 1 d . U . . .
H3A H 0.113234 0.814063 0.169450 0.069 Uiso 1 1 calc R U . . .
C8 C 0.0967(2) 0.9840(5) 0.0780(3) 0.0749(17) Uani 1 1 d . U . . .
H8A H 0.108240 1.054100 0.073704 0.112 Uiso 1 1 calc R U . . .
H8B H 0.098989 0.985850 0.117332 0.112 Uiso 1 1 calc R U . . .
H8C H 0.067776 0.977844 0.043298 0.112 Uiso 1 1 calc R U . . .
C7 C 0.1184(2) 0.8778(5) 0.0164(3) 0.0644(15) Uani 1 1 d . U . . .
H7A H 0.129968 0.948888 0.013129 0.097 Uiso 1 1 calc R U . . .
H7B H 0.089679 0.871463 -0.019027 0.097 Uiso 1 1 calc R U . . .
H7C H 0.133896 0.812990 0.016261 0.097 Uiso 1 1 calc R U . . .
C6 C 0.1667(2) 0.8885(6) 0.1337(3) 0.0715(16) Uani 1 1 d . U . . .
H6A H 0.182082 0.822566 0.134353 0.107 Uiso 1 1 calc R U . . .
H6B H 0.168437 0.891213 0.172528 0.107 Uiso 1 1 calc R U . . .
H6C H 0.178360 0.958455 0.129410 0.107 Uiso 1 1 calc R U . . .
O3 O 0.1183(2) 0.7024(6) 0.2618(3) 0.0696(11) Uani 0.66 1 d D U P B 1
C1 C 0.0914(2) 0.6341(6) 0.2125(3) 0.0707(11) Uani 1 1 d . U . . .
C24 C 0.03271(17) 0.1525(5) 0.2028(3) 0.0540(10) Uani 1 1 d . U . . .
H24A H 0.051793 0.116305 0.194839 0.065 Uiso 1 1 calc R U . . .
H24B H 0.021642 0.091811 0.215610 0.065 Uiso 1 1 calc R U . . .
C53 C 0.1633(2) 0.7270(7) 0.3685(3) 0.0835(13) Uani 1 1 d D U . . .
H53A H 0.169937 0.708085 0.410143 0.100 Uiso 0.66 1 calc R U P C 1
H53B H 0.150151 0.803039 0.357547 0.100 Uiso 0.66 1 calc R U P C 1
H53C H 0.165945 0.778456 0.400552 0.100 Uiso 0.34 1 calc R U P D 2
H53D H 0.164716 0.648916 0.383935 0.100 Uiso 0.34 1 calc R U P D 2
C55 C 0.1374(3) 0.6602(9) 0.3326(4) 0.0680(13) Uani 0.66 1 d D U P B 1
H55A H 0.115483 0.655613 0.339586 0.082 Uiso 0.66 1 calc R U P B 1
H55B H 0.149644 0.583519 0.339187 0.082 Uiso 0.66 1 calc R U P B 1
C54 C 0.1167(5) 0.7401(18) 0.3119(6) 0.0652(14) Uani 0.34 1 d D U P B 2
H54A H 0.102313 0.672467 0.313228 0.078 Uiso 0.34 1 calc R U P B 2
H54B H 0.106019 0.806658 0.321680 0.078 Uiso 0.34 1 calc R U P B 2
O2 O 0.1016(4) 0.7543(11) 0.2424(6) 0.0652(15) Uani 0.34 1 d D U P B 2
H2 H 0.1358(16) 0.337(5) 0.276(2) 0.060(17) Uiso 1 1 d . . . . .
H3 H 0.1719(17) 0.222(5) 0.422(3) 0.061(18) Uiso 1 1 d . . . . .
H4 H 0.192(2) 0.506(6) 0.424(3) 0.08(2) Uiso 1 1 d . . . . .
H1 H 0.0486(14) 0.439(4) 0.133(2) 0.035(13) Uiso 1 1 d . . . . .
C20A C 0.0211(6) 0.3371(16) -0.1602(8) 0.062(3) Uani 0.473(16) 1 d D U P A 2
H20D H -0.007537 0.355571 -0.177474 0.092 Uiso 0.473(16) 1 calc R U P A 2
H20E H 0.023067 0.305402 -0.193083 0.092 Uiso 0.473(16) 1 calc R U P A 2
H20F H 0.037737 0.406444 -0.143640 0.092 Uiso 0.473(16) 1 calc R U P A 2
C19A C 0.0164(6) 0.1274(11) -0.1271(8) 0.065(2) Uani 0.473(16) 1 d D U P A 2
H19D H 0.029196 0.076430 -0.091054 0.097 Uiso 0.473(16) 1 calc R U P A 2
H19E H 0.019697 0.095605 -0.158629 0.097 Uiso 0.473(16) 1 calc R U P A 2
H19F H -0.012867 0.134983 -0.144699 0.097 Uiso 0.473(16) 1 calc R U P A 2
C21A C 0.0875(4) 0.2193(15) -0.0690(9) 0.068(2) Uani 0.473(16) 1 d D U P A 2
H21D H 0.102927 0.290925 -0.054936 0.101 Uiso 0.473(16) 1 calc R U P A 2
H21E H 0.092439 0.180363 -0.097310 0.101 Uiso 0.473(16) 1 calc R U P A 2
H21F H 0.096480 0.170454 -0.033055 0.101 Uiso 0.473(16) 1 calc R U P A 2

loop_
_atom_site_aniso_label
_atom_site_aniso_U_11
_atom_site_aniso_U_22
_atom_site_aniso_U_33
_atom_site_aniso_U_23
_atom_site_aniso_U_13
_atom_site_aniso_U_12
O5 0.0583(15) 0.0621(16) 0.0523(15) -0.0040(13) 0.0357(13) -0.0091(13)
N2 0.0556(15) 0.0432(15) 0.0507(15) -0.0088(14) 0.0368(13) -0.0070(14)
N3 0.0592(16) 0.0426(15) 0.0462(15) -0.0093(14) 0.0365(13) -0.0052(14)
N1 0.0587(16) 0.0533(16) 0.0451(15) -0.0044(14) 0.0346(13) -0.0029(14)
C12 0.0564(14) 0.0471(14) 0.0455(14) -0.0040(13) 0.0337(12) 0.0012(13)
C14 0.0574(15) 0.0511(15) 0.0490(14) -0.0021(13) 0.0346(12) -0.0030(13)
C9 0.0573(16) 0.0485(16) 0.0461(16) -0.0058(15) 0.0302(14) 0.0000(15)
C31 0.0631(15) 0.0431(15) 0.0463(14) -0.0086(13) 0.0388(12) -0.0059(13)
C10 0.0572(14) 0.0482(14) 0.0451(14) -0.0054(13) 0.0320(12) 0.0005(13)
C45 0.0616(15) 0.0523(15) 0.0502(15) -0.0114(14) 0.0418(13) -0.0078(14)
C16 0.0667(16) 0.0484(15) 0.0496(15) -0.0052(14) 0.0368(14) -0.0021(14)
C28 0.0567(14) 0.0431(14) 0.0488(14) -0.0074(13) 0.0365(12) -0.0072(13)
C17 0.0608(17) 0.0466(16) 0.0472(16) -0.0026(14) 0.0350(14) -0.0017(15)
C48 0.0567(15) 0.0462(14) 0.0497(14) -0.0120(13) 0.0383(12) -0.0058(13)
O4 0.075(2) 0.065(2) 0.068(2) -0.003(2) 0.0461(19) -0.010(2)
C26 0.0546(13) 0.0445(14) 0.0491(13) -0.0063(12) 0.0370(11) -0.0089(12)
N4 0.0743(17) 0.0521(17) 0.0470(16) -0.0084(14) 0.0389(14) -0.0149(15)
C15 0.0607(17) 0.0483(17) 0.0496(16) -0.0027(15) 0.0359(14) -0.0020(15)
C11 0.0609(15) 0.0539(15) 0.0467(14) -0.0078(13) 0.0336(12) -0.0026(13)
C43 0.0686(15) 0.0528(15) 0.0497(14) -0.0091(13) 0.0453(13) -0.0117(14)
C50 0.0572(17) 0.0420(16) 0.0536(17) -0.0092(15) 0.0323(14) -0.0069(15)
C25 0.0537(16) 0.0518(17) 0.0515(16) -0.0059(15) 0.0357(13) -0.0103(15)
C2 0.0702(16) 0.0623(16) 0.0502(15) -0.0127(14) 0.0376(13) -0.0060(14)
C32 0.0693(16) 0.0468(15) 0.0453(14) -0.0090(13) 0.0385(13) -0.0080(14)
C51 0.0545(14) 0.0418(14) 0.0504(14) -0.0079(13) 0.0349(12) -0.0087(13)
C22 0.0583(16) 0.0574(16) 0.0525(15) -0.0039(14) 0.0357(13) -0.0069(15)
C41 0.0814(16) 0.0558(15) 0.0503(14) -0.0086(13) 0.0467(13) -0.0159(14)
C35 0.0716(16) 0.0488(15) 0.0462(14) -0.0100(13) 0.0375(13) -0.0119(14)
C27 0.062(3) 0.048(3) 0.057(3) -0.004(2) 0.040(2) -0.010(2)
N5 0.0853(18) 0.0559(17) 0.0521(16) -0.0079(14) 0.0435(15) -0.0133(16)
C33 0.072(3) 0.052(3) 0.047(3) -0.001(2) 0.030(2) -0.009(2)
C36 0.0745(18) 0.0526(18) 0.0498(17) -0.0114(16) 0.0356(15) -0.0131(17)
C5 0.0615(18) 0.0513(17) 0.0544(18) -0.0075(16) 0.0293(15) -0.0019(16)
O1 0.112(3) 0.109(3) 0.060(2) -0.017(2) 0.052(2) -0.039(3)
C23 0.0563(17) 0.0635(18) 0.0540(17) -0.0031(16) 0.0344(14) -0.0114(15)
C4 0.0595(16) 0.0503(15) 0.0504(15) -0.0076(14) 0.0310(13) -0.0008(14)
C44 0.0788(18) 0.0557(17) 0.0501(17) -0.0098(15) 0.0433(15) -0.0110(16)
C18 0.080(2) 0.0525(19) 0.0540(18) -0.0092(16) 0.0392(17) -0.0034(17)
C39 0.0864(16) 0.0610(15) 0.0518(14) -0.0088(13) 0.0450(13) -0.0177(14)
C20 0.079(4) 0.059(3) 0.052(3) -0.008(3) 0.042(3) -0.005(3)
C19 0.085(4) 0.052(3) 0.055(3) -0.010(3) 0.038(3) -0.003(3)
C21 0.089(3) 0.054(4) 0.059(3) -0.019(3) 0.041(3) 0.001(3)
C42 0.0739(17) 0.0526(17) 0.0495(16) -0.0084(15) 0.0460(14) -0.0144(16)
C37 0.0763(19) 0.0539(18) 0.0509(17) -0.0123(16) 0.0384(15) -0.0159(17)
C38 0.0780(16) 0.0544(15) 0.0489(15) -0.0101(14) 0.0419(13) -0.0167(14)
C30 0.0639(17) 0.0455(17) 0.0535(17) -0.0108(15) 0.0348(14) -0.0034(15)
C29 0.0603(17) 0.0454(17) 0.0542(17) -0.0092(15) 0.0335(14) -0.0040(15)
C34 0.084(3) 0.056(3) 0.048(3) -0.012(2) 0.040(2) -0.011(3)
C40 0.104(3) 0.078(3) 0.065(3) -0.009(3) 0.044(3) -0.038(3)
C52 0.098(2) 0.0722(19) 0.0578(18) -0.0079(17) 0.0407(17) -0.0106(18)
C49 0.0577(17) 0.0451(16) 0.0533(17) -0.0120(15) 0.0344(14) -0.0042(15)
C47 0.073(3) 0.063(3) 0.051(3) -0.008(2) 0.035(2) -0.009(3)
C46 0.062(3) 0.065(3) 0.066(3) -0.013(2) 0.043(2) -0.003(2)
C13 0.0561(14) 0.0499(14) 0.0464(14) -0.0036(13) 0.0336(12) -0.0005(13)
C3 0.0650(17) 0.0569(17) 0.0513(16) -0.0130(15) 0.0333(14) -0.0021(15)
C8 0.069(3) 0.055(3) 0.073(3) -0.010(3) 0.024(3) 0.002(3)
C7 0.072(3) 0.051(3) 0.056(3) -0.002(2) 0.028(2) -0.010(2)
C6 0.066(3) 0.070(3) 0.060(3) -0.005(3) 0.026(2) -0.007(3)
O3 0.090(2) 0.075(2) 0.0528(18) -0.0137(17) 0.0459(16) -0.0110(18)
C1 0.0859(18) 0.0758(19) 0.0541(16) -0.0150(16) 0.0420(15) -0.0133(16)
C24 0.0556(17) 0.0583(18) 0.0531(17) -0.0045(16) 0.0340(14) -0.0119(16)
C53 0.100(2) 0.080(2) 0.0605(19) -0.0064(18) 0.0404(18) -0.0064(19)
C55 0.091(2) 0.074(2) 0.0527(19) -0.0097(18) 0.0491(17) -0.0102(19)
C54 0.089(2) 0.074(2) 0.050(2) -0.012(2) 0.0501(18) -0.010(2)
O2 0.089(2) 0.072(3) 0.050(2) -0.013(2) 0.049(2) -0.009(2)
C20A 0.080(4) 0.060(3) 0.052(3) -0.009(3) 0.042(3) -0.004(4)
C19A 0.084(4) 0.052(3) 0.057(3) -0.011(3) 0.039(3) -0.004(3)
C21A 0.088(3) 0.053(4) 0.060(3) -0.017(3) 0.041(3) -0.002(3)

loop_
_atom_type_symbol
_atom_type_description
_atom_type_scat_dispersion_real
_atom_type_scat_dispersion_imag
_atom_type_scat_source
C C 0.0033 0.0016 'International Tables Vol C Tables 4.2.6.8 and 6.1.1.4'
H H 0.0000 0.0000 'International Tables Vol C Tables 4.2.6.8 and 6.1.1.4'
N N 0.0061 0.0033 'International Tables Vol C Tables 4.2.6.8 and 6.1.1.4'
O O 0.0106 0.0060 'International Tables Vol C Tables 4.2.6.8 and 6.1.1.4'

loop_
_geom_angle_atom_site_label_1
_geom_angle_atom_site_label_2
_geom_angle_atom_site_label_3
_geom_angle
_geom_angle_site_symmetry_1
_geom_angle_site_symmetry_3
_geom_angle_publ_flag
C22 O5 C23 115.3(4) . . ?
C48 N2 H2 127(3) . . ?
C51 N2 C48 110.8(5) . . ?
C51 N2 H2 122(3) . . ?
C31 N3 H3 133(4) . . ?
C28 N3 C31 111.1(5) . . ?
C28 N3 H3 115(4) . . ?
C11 N1 C13 109.3(5) . . ?
C11 N1 H1 126(3) . . ?
C13 N1 H1 125(3) . . ?
C17 C12 C10 133.0(5) . . ?
C17 C12 C13 119.8(5) . . ?
C13 C12 C10 107.2(4) . . ?
C15 C14 C22 117.9(5) . . ?
C15 C14 C13 117.8(5) . . ?
C13 C14 C22 124.3(5) . . ?
C10 C9 H9 119.5 . . ?
C10 C9 C4 121.0(5) . . ?
C4 C9 H9 119.5 . . ?
N3 C31 C32 123.0(5) . . ?
N3 C31 C30 106.0(5) . . ?
C30 C31 C32 130.3(5) . . ?
C9 C10 C12 134.7(5) . . ?
C9 C10 C11 119.2(5) . . ?
C11 C10 C12 106.0(5) . . ?
C48 C45 C43 111.0(4) . . ?
C48 C45 C47 108.4(5) . . ?
C48 C45 C46 109.6(5) . . ?
C43 C45 C47 110.6(5) . . ?
C43 C45 C46 108.9(5) . . ?
C46 C45 C47 108.1(4) . . ?
C17 C16 C15 117.7(5) . . ?
C17 C16 C18 120.8(5) . . ?
C15 C16 C18 121.3(5) . . ?
N3 C28 C26 122.4(5) . . ?
N3 C28 C29 106.6(5) . . ?
C29 C28 C26 130.9(5) . . ?
C12 C17 C16 120.9(5) . . ?
C12 C17 H17 119.6 . . ?
C16 C17 H17 119.6 . . ?
N2 C48 C45 122.3(5) . . ?
C49 C48 N2 106.0(5) . . ?
C49 C48 C45 131.7(5) . . ?
C28 C26 C25 108.8(4) . . ?
C28 C26 C27 107.9(4) . . ?
C25 C26 C27 109.7(4) . . ?
C51 C26 C28 111.3(4) . . ?
C51 C26 C25 109.6(4) . . ?
C51 C26 C27 109.5(4) . . ?
C35 N4 C38 111.2(6) . . ?
C35 N4 H4 123(5) . . ?
C38 N4 H4 126(5) . . ?
C14 C15 C16 122.7(5) . . ?
C14 C15 H15 118.7 . . ?
C16 C15 H15 118.7 . . ?
N1 C11 C10 109.0(5) . . ?
N1 C11 C2 129.5(5) . . ?
C2 C11 C10 121.4(5) . . ?
C44 C43 C45 127.0(5) . . ?
C44 C43 C42 107.1(5) . . ?
C42 C43 C45 125.9(5) . . ?
C51 C50 H50 126.2 . . ?
C51 C50 C49 107.6(5) . . ?
C49 C50 H50 126.2 . . ?
C26 C25 H25A 108.5 . . ?
C26 C25 H25B 108.5 . . ?
H25A C25 H25B 107.5 . . ?
C24 C25 C26 115.0(4) . . ?
C24 C25 H25A 108.5 . . ?
C24 C25 H25B 108.5 . . ?
C11 C2 C3 117.4(5) . . ?
C11 C2 C1 119.2(6) . . ?
C3 C2 C1 123.1(5) . . ?
C31 C32 C33 112.5(4) . . ?
C31 C32 C34 108.7(5) . . ?
C35 C32 C31 109.0(4) . . ?
C35 C32 C33 109.6(5) . . ?
C35 C32 C34 109.0(4) . . ?
C33 C32 C34 108.0(5) . . ?
N2 C51 C26 121.1(5) . . ?
C50 C51 N2 106.9(5) . . ?
C50 C51 C26 132.0(5) . . ?
O5 C22 C14 111.8(5) . . ?
O4 C22 O5 123.9(5) . . ?
O4 C22 C14 124.4(5) . . ?
N5 C41 C39 123.6(5) . . ?
C42 C41 N5 105.4(5) . . ?
C42 C41 C39 131.0(5) . . ?
N4 C35 C32 120.9(5) . . ?
C36 C35 N4 106.1(5) . . ?
C36 C35 C32 132.9(5) . . ?
C26 C27 H27A 109.5 . . ?
C26 C27 H27B 109.5 . . ?
C26 C27 H27C 109.5 . . ?
H27A C27 H27B 109.5 . . ?
H27A C27 H27C 109.5 . . ?
H27B C27 H27C 109.5 . . ?
C41 N5 H5 124.7 . . ?
C44 N5 C41 110.7(5) . . ?
C44 N5 H5 124.7 . . ?
C32 C33 H33A 109.5 . . ?
C32 C33 H33B 109.5 . . ?
C32 C33 H33C 109.5 . . ?
H33A C33 H33B 109.5 . . ?
H33A C33 H33C 109.5 . . ?
H33B C33 H33C 109.5 . . ?
C35 C36 H36 125.9 . . ?
C35 C36 C37 108.2(6) . . ?
C37 C36 H36 125.9 . . ?
C4 C5 C8 109.2(5) . . ?
C7 C5 C4 112.4(5) . . ?
C7 C5 C8 109.1(5) . . ?
C7 C5 C6 109.2(5) . . ?
C6 C5 C4 108.3(5) . . ?
C6 C5 C8 108.6(5) . . ?
O5 C23 H23A 109.5 . . ?
O5 C23 H23B 109.5 . . ?
O5 C23 C24 110.9(4) . . ?
H23A C23 H23B 108.0 . . ?
C24 C23 H23A 109.5 . . ?
C24 C23 H23B 109.5 . . ?
C9 C4 C5 122.9(5) . . ?
C3 C4 C9 118.1(5) . . ?
C3 C4 C5 119.0(5) . . ?
C43 C44 N5 107.5(5) . . ?
C43 C44 H44 126.3 . . ?
N5 C44 H44 126.3 . . ?
C16 C18 C19 108.4(7) . . ?
C16 C18 C20A 107.8(9) . . ?
C16 C18 C19A 114.7(7) . . ?
C16 C18 C21A 100.5(8) . . ?
C20 C18 C16 115.9(9) . . ?
C20 C18 C19 104.1(9) . . ?
C20 C18 C21 101.8(10) . . ?
C21 C18 C16 113.6(8) . . ?
C21 C18 C19 112.7(8) . . ?
C20A C18 C21A 113.2(10) . . ?
C19A C18 C20A 115.4(11) . . ?
C19A C18 C21A 104.3(9) . . ?
C41 C39 C38 112.3(5) . . ?
C41 C39 C40 108.5(5) . . ?
C41 C39 C52 110.6(6) . . ?
C38 C39 C40 107.5(5) . . ?
C38 C39 C52 112.3(5) . . ?
C52 C39 C40 105.4(5) . . ?
C18 C20 H20A 109.5 . . ?
C18 C20 H20B 109.5 . . ?
C18 C20 H20C 109.5 . . ?
H20A C20 H20B 109.5 . . ?
H20A C20 H20C 109.5 . . ?
H20B C20 H20C 109.5 . . ?
C18 C19 H19A 109.5 . . ?
C18 C19 H19B 109.5 . . ?
C18 C19 H19C 109.5 . . ?
H19A C19 H19B 109.5 . . ?
H19A C19 H19C 109.5 . . ?
H19B C19 H19C 109.5 . . ?
C18 C21 H21A 109.5 . . ?
C18 C21 H21B 109.5 . . ?
C18 C21 H21C 109.5 . . ?
H21A C21 H21B 109.5 . . ?
H21A C21 H21C 109.5 . . ?
H21B C21 H21C 109.5 . . ?
C43 C42 H42 125.3 . . ?
C41 C42 C43 109.3(5) . . ?
C41 C42 H42 125.3 . . ?
C36 C37 H37 125.7 . . ?
C38 C37 C36 108.6(6) . . ?
C38 C37 H37 125.7 . . ?
N4 C38 C39 121.4(6) . . ?
C37 C38 N4 105.9(5) . . ?
C37 C38 C39 132.7(6) . . ?
C31 C30 H30 126.0 . . ?
C31 C30 C29 108.0(5) . . ?
C29 C30 H30 126.0 . . ?
C28 C29 C30 108.3(5) . . ?
C28 C29 H29 125.8 . . ?
C30 C29 H29 125.8 . . ?
C32 C34 H34A 109.5 . . ?
C32 C34 H34B 109.5 . . ?
C32 C34 H34C 109.5 . . ?
H34A C34 H34B 109.5 . . ?
H34A C34 H34C 109.5 . . ?
H34B C34 H34C 109.5 . . ?
C39 C40 H40C 109.5 . . ?
C39 C40 H40A 109.5 . . ?
C39 C40 H40B 109.5 . . ?
H40C C40 H40A 109.5 . . ?
H40C C40 H40B 109.5 . . ?
H40A C40 H40B 109.5 . . ?
C39 C52 H52A 105.9 . . ?
C39 C52 H52B 105.9 . . ?
H52A C52 H52B 106.2 . . ?
C53 C52 C39 125.9(6) . . ?
C53 C52 H52A 105.9 . . ?
C53 C52 H52B 105.9 . . ?
C48 C49 C50 108.7(5) . . ?
C48 C49 H49 125.6 . . ?
C50 C49 H49 125.6 . . ?
C45 C47 H47A 109.5 . . ?
C45 C47 H47B 109.5 . . ?
C45 C47 H47C 109.5 . . ?
H47A C47 H47B 109.5 . . ?
H47A C47 H47C 109.5 . . ?
H47B C47 H47C 109.5 . . ?
C45 C46 H46A 109.5 . . ?
C45 C46 H46B 109.5 . . ?
C45 C46 H46C 109.5 . . ?
H46A C46 H46B 109.5 . . ?
H46A C46 H46C 109.5 . . ?
H46B C46 H46C 109.5 . . ?
N1 C13 C12 108.3(5) . . ?
N1 C13 C14 130.4(5) . . ?
C14 C13 C12 121.1(5) . . ?
C2 C3 H3A 118.6 . . ?
C4 C3 C2 122.8(5) . . ?
C4 C3 H3A 118.6 . . ?
C5 C8 H8A 109.5 . . ?
C5 C8 H8B 109.5 . . ?
C5 C8 H8C 109.5 . . ?
H8A C8 H8B 109.5 . . ?
H8A C8 H8C 109.5 . . ?
H8B C8 H8C 109.5 . . ?
C5 C7 H7A 109.5 . . ?
C5 C7 H7B 109.5 . . ?
C5 C7 H7C 109.5 . . ?
H7A C7 H7B 109.5 . . ?
H7A C7 H7C 109.5 . . ?
H7B C7 H7C 109.5 . . ?
C5 C6 H6A 109.5 . . ?
C5 C6 H6B 109.5 . . ?
C5 C6 H6C 109.5 . . ?
H6A C6 H6B 109.5 . . ?
H6A C6 H6C 109.5 . . ?
H6B C6 H6C 109.5 . . ?
C1 O3 C55 120.1(7) . . ?
C2 C1 O2 103.3(7) . . ?
O1 C1 C2 124.1(6) . . ?
O1 C1 O3 116.6(6) . . ?
O1 C1 O2 130.8(7) . . ?
O3 C1 C2 117.2(6) . . ?
C25 C24 H24A 108.9 . . ?
C25 C24 H24B 108.9 . . ?
C23 C24 C25 113.3(5) . . ?
C23 C24 H24A 108.9 . . ?
C23 C24 H24B 108.9 . . ?
H24A C24 H24B 107.7 . . ?
C52 C53 H53A 106.7 . . ?
C52 C53 H53B 106.7 . . ?
C52 C53 H53C 103.7 . . ?
C52 C53 H53D 103.7 . . ?
C52 C53 C54 134.2(8) . . ?
H53A C53 H53B 106.6 . . ?
H53C C53 H53D 105.3 . . ?
C55 C53 C52 122.5(9) . . ?
C55 C53 H53A 106.7 . . ?
C55 C53 H53B 106.7 . . ?
C54 C53 H53C 103.7 . . ?
C54 C53 H53D 103.7 . . ?
O3 C55 H55A 109.9 . . ?
O3 C55 H55B 109.9 . . ?
C53 C55 O3 109.1(8) . . ?
C53 C55 H55A 109.9 . . ?
C53 C55 H55B 109.9 . . ?
H55A C55 H55B 108.3 . . ?
C53 C54 H54A 106.3 . . ?
C53 C54 H54B 106.3 . . ?
H54A C54 H54B 106.4 . . ?
O2 C54 C53 124.3(12) . . ?
O2 C54 H54A 106.3 . . ?
O2 C54 H54B 106.3 . . ?
C1 O2 C54 107.8(11) . . ?
C18 C20A H20D 109.5 . . ?
C18 C20A H20E 109.5 . . ?
C18 C20A H20F 109.5 . . ?
H20D C20A H20E 109.5 . . ?
H20D C20A H20F 109.5 . . ?
H20E C20A H20F 109.5 . . ?
C18 C19A H19D 109.5 . . ?
C18 C19A H19E 109.5 . . ?
C18 C19A H19F 109.5 . . ?
H19D C19A H19E 109.5 . . ?
H19D C19A H19F 109.5 . . ?
H19E C19A H19F 109.5 . . ?
C18 C21A H21D 109.5 . . ?
C18 C21A H21E 109.5 . . ?
C18 C21A H21F 109.5 . . ?
H21D C21A H21E 109.5 . . ?
H21D C21A H21F 109.5 . . ?
H21E C21A H21F 109.5 . . ?

loop_
_geom_bond_atom_site_label_1
_geom_bond_atom_site_label_2
_geom_bond_distance
_geom_bond_site_symmetry_2
_geom_bond_publ_flag
O5 C22 1.348(6) . ?
O5 C23 1.463(6) . ?
N2 C48 1.381(6) . ?
N2 C51 1.379(6) . ?
N2 H2 0.90(5) . ?
N3 C31 1.372(6) . ?
N3 C28 1.360(7) . ?
N3 H3 0.86(5) . ?
N1 C11 1.374(7) . ?
N1 C13 1.386(7) . ?
N1 H1 0.86(5) . ?
C12 C10 1.446(7) . ?
C12 C17 1.386(7) . ?
C12 C13 1.402(7) . ?
C14 C15 1.386(7) . ?
C14 C22 1.496(8) . ?
C14 C13 1.394(7) . ?
C9 H9 0.9300 . ?
C9 C10 1.394(7) . ?
C9 C4 1.397(7) . ?
C31 C32 1.519(8) . ?
C31 C30 1.374(7) . ?
C10 C11 1.410(7) . ?
C45 C48 1.508(7) . ?
C45 C43 1.528(7) . ?
C45 C47 1.547(8) . ?
C45 C46 1.536(8) . ?
C16 C17 1.395(7) . ?
C16 C15 1.411(7) . ?
C16 C18 1.528(8) . ?
C28 C26 1.528(7) . ?
C28 C29 1.364(7) . ?
C17 H17 0.9300 . ?
C48 C49 1.367(7) . ?
O4 C22 1.202(6) . ?
C26 C25 1.541(8) . ?
C26 C51 1.509(7) . ?
C26 C27 1.544(7) . ?
N4 C35 1.378(7) . ?
N4 C38 1.383(7) . ?
N4 H4 0.75(6) . ?
C15 H15 0.9300 . ?
C11 C2 1.388(8) . ?
C43 C44 1.360(8) . ?
C43 C42 1.405(7) . ?
C50 H50 0.9300 . ?
C50 C51 1.363(7) . ?
C50 C49 1.421(7) . ?
C25 H25A 0.9700 . ?
C25 H25B 0.9700 . ?
C25 C24 1.534(7) . ?
C2 C3 1.410(8) . ?
C2 C1 1.480(9) . ?
C32 C35 1.517(8) . ?
C32 C33 1.525(8) . ?
C32 C34 1.561(7) . ?
C41 N5 1.377(7) . ?
C41 C39 1.489(8) . ?
C41 C42 1.368(8) . ?
C35 C36 1.366(8) . ?
C27 H27A 0.9600 . ?
C27 H27B 0.9600 . ?
C27 H27C 0.9600 . ?
N5 H5 0.8600 . ?
N5 C44 1.368(7) . ?
C33 H33A 0.9600 . ?
C33 H33B 0.9600 . ?
C33 H33C 0.9600 . ?
C36 H36 0.9300 . ?
C36 C37 1.417(8) . ?
C5 C4 1.544(8) . ?
C5 C8 1.548(8) . ?
C5 C7 1.515(8) . ?
C5 C6 1.527(8) . ?
O1 C1 1.206(7) . ?
C23 H23A 0.9700 . ?
C23 H23B 0.9700 . ?
C23 C24 1.510(8) . ?
C4 C3 1.394(8) . ?
C44 H44 0.9300 . ?
C18 C20 1.520(12) . ?
C18 C19 1.607(12) . ?
C18 C21 1.520(12) . ?
C18 C20A 1.543(13) . ?
C18 C19A 1.531(12) . ?
C18 C21A 1.647(14) . ?
C39 C38 1.498(8) . ?
C39 C40 1.572(9) . ?
C39 C52 1.527(9) . ?
C20 H20A 0.9600 . ?
C20 H20B 0.9600 . ?
C20 H20C 0.9600 . ?
C19 H19A 0.9600 . ?
C19 H19B 0.9600 . ?
C19 H19C 0.9600 . ?
C21 H21A 0.9600 . ?
C21 H21B 0.9600 . ?
C21 H21C 0.9600 . ?
C42 H42 0.9300 . ?
C37 H37 0.9300 . ?
C37 C38 1.362(8) . ?
C30 H30 0.9300 . ?
C30 C29 1.400(8) . ?
C29 H29 0.9300 . ?
C34 H34A 0.9600 . ?
C34 H34B 0.9600 . ?
C34 H34C 0.9600 . ?
C40 H40C 0.9600 . ?
C40 H40A 0.9600 . ?
C40 H40B 0.9600 . ?
C52 H52A 0.9700 . ?
C52 H52B 0.9700 . ?
C52 C53 1.387(10) . ?
C49 H49 0.9300 . ?
C47 H47A 0.9600 . ?
C47 H47B 0.9600 . ?
C47 H47C 0.9600 . ?
C46 H46A 0.9600 . ?
C46 H46B 0.9600 . ?
C46 H46C 0.9600 . ?
C3 H3A 0.9300 . ?
C8 H8A 0.9600 . ?
C8 H8B 0.9600 . ?
C8 H8C 0.9600 . ?
C7 H7A 0.9600 . ?
C7 H7B 0.9600 . ?
C7 H7C 0.9600 . ?
C6 H6A 0.9600 . ?
C6 H6B 0.9600 . ?
C6 H6C 0.9600 . ?
O3 C1 1.343(9) . ?
O3 C55 1.594(10) . ?
C1 O2 1.518(14) . ?
C24 H24A 0.9700 . ?
C24 H24B 0.9700 . ?
C53 H53A 0.9700 . ?
C53 H53B 0.9700 . ?
C53 H53C 0.9700 . ?
C53 H53D 0.9700 . ?
C53 C55 1.180(10) . ?
C53 C54 1.553(14) . ?
C55 H55A 0.9700 . ?
C55 H55B 0.9700 . ?
C54 H54A 0.9700 . ?
C54 H54B 0.9700 . ?
C54 O2 1.536(14) . ?
C20A H20D 0.9600 . ?
C20A H20E 0.9600 . ?
C20A H20F 0.9600 . ?
C19A H19D 0.9600 . ?
C19A H19E 0.9600 . ?
C19A H19F 0.9600 . ?
C21A H21D 0.9600 . ?
C21A H21E 0.9600 . ?
C21A H21F 0.9600 . ?

loop_
_geom_torsion_atom_site_label_1
_geom_torsion_atom_site_label_2
_geom_torsion_atom_site_label_3
_geom_torsion_atom_site_label_4
_geom_torsion
_geom_torsion_site_symmetry_1
_geom_torsion_site_symmetry_2
_geom_torsion_site_symmetry_3
_geom_torsion_site_symmetry_4
_geom_torsion_publ_flag
O5 C23 C24 C25 76.3(6) . . . . ?
N2 C48 C49 C50 0.1(6) . . . . ?
N3 C31 C32 C35 79.4(6) . . . . ?
N3 C31 C32 C33 -42.3(7) . . . . ?
N3 C31 C32 C34 -161.9(5) . . . . ?
N3 C31 C30 C29 -0.5(6) . . . . ?
N3 C28 C26 C25 -172.2(4) . . . . ?
N3 C28 C26 C51 -51.3(7) . . . . ?
N3 C28 C26 C27 68.9(6) . . . . ?
N3 C28 C29 C30 -1.6(6) . . . . ?
N1 C11 C2 C3 -179.1(6) . . . . ?
N1 C11 C2 C1 6.7(10) . . . . ?
C12 C10 C11 N1 -2.6(6) . . . . ?
C12 C10 C11 C2 175.2(5) . . . . ?
C9 C10 C11 N1 178.9(5) . . . . ?
C9 C10 C11 C2 -3.3(9) . . . . ?
C9 C4 C3 C2 -0.7(9) . . . . ?
C31 N3 C28 C26 -175.6(4) . . . . ?
C31 N3 C28 C29 1.3(6) . . . . ?
C31 C32 C35 N4 17.1(7) . . . . ?
C31 C32 C35 C36 -167.7(6) . . . . ?
C31 C30 C29 C28 1.3(6) . . . . ?
C10 C12 C17 C16 175.4(6) . . . . ?
C10 C12 C13 N1 -1.5(6) . . . . ?
C10 C12 C13 C14 -177.8(5) . . . . ?
C10 C9 C4 C5 179.8(5) . . . . ?
C10 C9 C4 C3 1.1(8) . . . . ?
C10 C11 C2 C3 3.6(9) . . . . ?
C10 C11 C2 C1 -170.6(6) . . . . ?
C45 C48 C49 C50 -177.8(6) . . . . ?
C45 C43 C44 N5 -179.3(5) . . . . ?
C45 C43 C42 C41 179.0(5) . . . . ?
C28 N3 C31 C32 -171.6(5) . . . . ?
C28 N3 C31 C30 -0.5(6) . . . . ?
C28 C26 C25 C24 -173.9(4) . . . . ?
C28 C26 C51 N2 -57.1(7) . . . . ?
C28 C26 C51 C50 125.0(6) . . . . ?
C17 C12 C10 C9 2.6(11) . . . . ?
C17 C12 C10 C11 -175.6(6) . . . . ?
C17 C12 C13 N1 176.9(5) . . . . ?
C17 C12 C13 C14 0.6(8) . . . . ?
C17 C16 C15 C14 -1.7(9) . . . . ?
C17 C16 C18 C20 -27.2(10) . . . . ?
C17 C16 C18 C19 -143.7(9) . . . . ?
C17 C16 C18 C21 90.2(10) . . . . ?
C17 C16 C18 C20A -43.9(11) . . . . ?
C17 C16 C18 C19A -174.0(10) . . . . ?
C17 C16 C18 C21A 74.7(9) . . . . ?
C48 N2 C51 C26 -179.5(5) . . . . ?
C48 N2 C51 C50 -1.2(6) . . . . ?
C48 C45 C43 C44 -134.5(6) . . . . ?
C48 C45 C43 C42 46.3(8) . . . . ?
C26 C28 C29 C30 175.0(5) . . . . ?
C26 C25 C24 C23 -166.1(4) . . . . ?
N4 C35 C36 C37 -0.4(6) . . . . ?
C15 C14 C22 O5 -170.6(5) . . . . ?
C15 C14 C22 O4 8.1(9) . . . . ?
C15 C14 C13 N1 -174.7(5) . . . . ?
C15 C14 C13 C12 0.7(8) . . . . ?
C15 C16 C17 C12 3.0(8) . . . . ?
C15 C16 C18 C20 158.2(9) . . . . ?
C15 C16 C18 C19 41.7(10) . . . . ?
C15 C16 C18 C21 -84.4(10) . . . . ?
C15 C16 C18 C20A 141.4(9) . . . . ?
C15 C16 C18 C19A 11.3(12) . . . . ?
C15 C16 C18 C21A -99.9(9) . . . . ?
C11 N1 C13 C12 -0.1(6) . . . . ?
C11 N1 C13 C14 175.7(6) . . . . ?
C11 C2 C3 C4 -1.6(9) . . . . ?
C11 C2 C1 O1 -3.0(11) . . . . ?
C11 C2 C1 O3 160.0(7) . . . . ?
C11 C2 C1 O2 -169.0(7) . . . . ?
C43 C45 C48 N2 31.9(7) . . . . ?
C43 C45 C48 C49 -150.5(6) . . . . ?
C25 C26 C51 N2 63.2(6) . . . . ?
C25 C26 C51 C50 -114.6(7) . . . . ?
C2 C1 O2 C54 -167.0(9) . . . . ?
C32 C31 C30 C29 169.7(5) . . . . ?
C32 C35 C36 C37 -176.1(6) . . . . ?
C51 N2 C48 C45 178.8(5) . . . . ?
C51 N2 C48 C49 0.6(6) . . . . ?
C51 C26 C25 C24 64.2(6) . . . . ?
C51 C50 C49 C48 -0.9(7) . . . . ?
C22 O5 C23 C24 93.3(6) . . . . ?
C22 C14 C15 C16 178.8(5) . . . . ?
C22 C14 C13 N1 6.6(10) . . . . ?
C22 C14 C13 C12 -178.1(5) . . . . ?
C41 N5 C44 C43 0.3(7) . . . . ?
C41 C39 C38 N4 -63.7(8) . . . . ?
C41 C39 C38 C37 116.5(7) . . . . ?
C41 C39 C52 C53 71.1(8) . . . . ?
C35 N4 C38 C39 -179.5(5) . . . . ?
C35 N4 C38 C37 0.4(7) . . . . ?
C35 C36 C37 C38 0.7(7) . . . . ?
C27 C26 C25 C24 -56.0(6) . . . . ?
C27 C26 C51 N2 -176.4(5) . . . . ?
C27 C26 C51 C50 5.8(8) . . . . ?
N5 C41 C39 C38 172.3(6) . . . . ?
N5 C41 C39 C40 -69.0(8) . . . . ?
N5 C41 C39 C52 46.0(8) . . . . ?
N5 C41 C42 C43 0.4(7) . . . . ?
C33 C32 C35 N4 140.6(5) . . . . ?
C33 C32 C35 C36 -44.3(8) . . . . ?
C36 C37 C38 N4 -0.7(6) . . . . ?
C36 C37 C38 C39 179.2(6) . . . . ?
C5 C4 C3 C2 -179.6(5) . . . . ?
O1 C1 O2 C54 28.3(16) . . . . ?
C23 O5 C22 C14 177.3(4) . . . . ?
C23 O5 C22 O4 -1.3(8) . . . . ?
C4 C9 C10 C12 -177.1(6) . . . . ?
C4 C9 C10 C11 0.9(8) . . . . ?
C44 C43 C42 C41 -0.3(7) . . . . ?
C18 C16 C17 C12 -171.8(5) . . . . ?
C18 C16 C15 C14 173.0(6) . . . . ?
C39 C41 N5 C44 178.8(6) . . . . ?
C39 C41 C42 C43 -178.8(6) . . . . ?
C39 C52 C53 C55 -52.3(12) . . . . ?
C39 C52 C53 C54 -111.2(14) . . . . ?
C42 C43 C44 N5 0.0(6) . . . . ?
C42 C41 N5 C44 -0.4(7) . . . . ?
C42 C41 C39 C38 -8.6(10) . . . . ?
C42 C41 C39 C40 110.0(7) . . . . ?
C42 C41 C39 C52 -134.9(7) . . . . ?
C38 N4 C35 C32 176.3(5) . . . . ?
C38 N4 C35 C36 0.0(7) . . . . ?
C38 C39 C52 C53 -55.1(9) . . . . ?
C30 C31 C32 C35 -89.4(7) . . . . ?
C30 C31 C32 C33 148.9(6) . . . . ?
C30 C31 C32 C34 29.4(8) . . . . ?
C29 C28 C26 C25 11.8(7) . . . . ?
C29 C28 C26 C51 132.6(6) . . . . ?
C29 C28 C26 C27 -107.2(6) . . . . ?
C34 C32 C35 N4 -101.5(6) . . . . ?
C34 C32 C35 C36 73.7(8) . . . . ?
C40 C39 C38 N4 177.1(5) . . . . ?
C40 C39 C38 C37 -2.7(9) . . . . ?
C40 C39 C52 C53 -171.9(7) . . . . ?
C52 C39 C38 N4 61.6(7) . . . . ?
C52 C39 C38 C37 -118.2(7) . . . . ?
C52 C53 C55 O3 -68.5(12) . . . . ?
C52 C53 C54 O2 10(2) . . . . ?
C49 C50 C51 N2 1.2(6) . . . . ?
C49 C50 C51 C26 179.3(6) . . . . ?
C47 C45 C48 N2 -89.9(6) . . . . ?
C47 C45 C48 C49 87.7(8) . . . . ?
C47 C45 C43 C44 -14.1(8) . . . . ?
C47 C45 C43 C42 166.7(5) . . . . ?
C46 C45 C48 N2 152.3(5) . . . . ?
C46 C45 C48 C49 -30.1(8) . . . . ?
C46 C45 C43 C44 104.6(7) . . . . ?
C46 C45 C43 C42 -74.5(7) . . . . ?
C13 N1 C11 C10 1.7(6) . . . . ?
C13 N1 C11 C2 -175.8(6) . . . . ?
C13 C12 C10 C9 -179.3(6) . . . . ?
C13 C12 C10 C11 2.5(6) . . . . ?
C13 C12 C17 C16 -2.5(8) . . . . ?
C13 C14 C15 C16 -0.1(9) . . . . ?
C13 C14 C22 O5 8.2(8) . . . . ?
C13 C14 C22 O4 -173.2(6) . . . . ?
C3 C2 C1 O1 -176.8(7) . . . . ?
C3 C2 C1 O3 -13.8(10) . . . . ?
C3 C2 C1 O2 17.2(10) . . . . ?
C8 C5 C4 C9 123.4(6) . . . . ?
C8 C5 C4 C3 -57.9(7) . . . . ?
C7 C5 C4 C9 2.1(8) . . . . ?
C7 C5 C4 C3 -179.1(5) . . . . ?
C6 C5 C4 C9 -118.6(6) . . . . ?
C6 C5 C4 C3 60.2(7) . . . . ?
C1 C2 C3 C4 172.3(6) . . . . ?
C1 O3 C55 C53 173.1(9) . . . . ?
C53 C54 O2 C1 93.1(17) . . . . ?
C55 O3 C1 C2 -157.4(7) . . . . ?
C55 O3 C1 O1 6.9(11) . . . . ?
